data_7040619
loop_
_publ_author_name
'Zhang, Jin'
'Zhang, Haifeng'
'Chen, Yanmei'
'Zhang, Xiangfei'
'Li, Yahong'
'Liu, Wei'
'Dong, Yaping'

_publ_section_title
;
 A series of dinuclear lanthanide complexes with slow magnetic relaxation
 for Dy2 and Ho2.
;
_journal_issue 41
_journal_name_full 'Dalton transactions (Cambridge, England : 2003)'
_journal_page_first 16463
_journal_page_last 16470
_journal_paper_doi 10.1039/c6dt02962k
_journal_volume 45
_journal_year 2016
_chemical_formula_moiety 'C89 H89 Er4 N9 O28'
_chemical_formula_sum 'C89 H89 Er4 N9 O28'
_chemical_formula_weight 2401.74
_chemical_name_systematic
; 
 ? 
;
_space_group_IT_number 2
_symmetry_cell_setting triclinic
_symmetry_space_group_name_Hall '-P 1'
_symmetry_space_group_name_H-M 'P -1'
_atom_sites_solution_hydrogens geom
_atom_sites_solution_primary direct
_atom_sites_solution_secondary difmap
_audit_block_doi 10.5517/ccdc.csd.cc1lq3cs
_audit_creation_method SHELXL-97
_audit_update_record
;
2016-08-31 deposited with the CCDC.
2016-09-13 downloaded from the CCDC.
;
_cell_angle_alpha 90.38(3)
_cell_angle_beta 101.09(3)
_cell_angle_gamma 111.08(3)
_cell_formula_units_Z 1
_cell_length_a 11.721(2)
_cell_length_b 13.221(3)
_cell_length_c 15.494(3)
_cell_measurement_reflns_used 21568
_cell_measurement_temperature 296(2)
_cell_measurement_theta_max 25.35
_cell_measurement_theta_min 0.991
_cell_volume 2190.9(9)
_computing_cell_refinement 'SAINT (Bruker, 2005)'
_computing_data_collection 'APEX-II (Bruker, 2005)'
_computing_data_reduction 'SAINT (Bruker, 2005)'
_computing_molecular_graphics 'Bruker SHELXTL'
_computing_publication_material 'Bruker SHELXTL'
_computing_structure_refinement 'SHELXL-97 (Sheldrick, 2008)'
_computing_structure_solution 'SHELXS-97 (Sheldrick, 2008)'
_diffrn_ambient_temperature 296(2)
_diffrn_measured_fraction_theta_full 0.991
_diffrn_measured_fraction_theta_max 0.991
_diffrn_measurement_device_type 'Bruker APEXII CCD'
_diffrn_measurement_method 'phi and omega scans'
_diffrn_radiation_monochromator graphite
_diffrn_radiation_source 'fine-focus sealed tube'
_diffrn_radiation_type MoK\a
_diffrn_radiation_wavelength 0.71073
_diffrn_reflns_av_R_equivalents 0.0460
_diffrn_reflns_av_unetI/netI 0.0619
_diffrn_reflns_limit_h_max 14
_diffrn_reflns_limit_h_min -12
_diffrn_reflns_limit_k_max 15
_diffrn_reflns_limit_k_min -15
_diffrn_reflns_limit_l_max 16
_diffrn_reflns_limit_l_min -18
_diffrn_reflns_number 21568
_diffrn_reflns_theta_full 25.35
_diffrn_reflns_theta_max 25.35
_diffrn_reflns_theta_min 3.01
_exptl_absorpt_coefficient_mu 3.878
_exptl_absorpt_correction_T_max 0.410
_exptl_absorpt_correction_T_min 0.325
_exptl_absorpt_correction_type multi-scan
_exptl_absorpt_process_details sadabs
_exptl_crystal_colour yellow
_exptl_crystal_density_diffrn 1.820
_exptl_crystal_density_meas ?
_exptl_crystal_density_method 'not measured'
_exptl_crystal_description block
_exptl_crystal_F_000 1182
_exptl_crystal_size_max 0.30
_exptl_crystal_size_mid 0.25
_exptl_crystal_size_min 0.23
_refine_diff_density_max 1.771
_refine_diff_density_min -1.543
_refine_diff_density_rms 0.252
_refine_ls_extinction_method none
_refine_ls_goodness_of_fit_ref 1.050
_refine_ls_hydrogen_treatment constr
_refine_ls_matrix_type full
_refine_ls_number_parameters 590
_refine_ls_number_reflns 7951
_refine_ls_number_restraints 39
_refine_ls_restrained_S_all 1.053
_refine_ls_R_factor_all 0.0798
_refine_ls_R_factor_gt 0.0569
_refine_ls_shift/su_max 0.001
_refine_ls_shift/su_mean 0.000
_refine_ls_structure_factor_coef Fsqd
_refine_ls_weighting_details 'calc w=1/[\s^2^(Fo^2^)+(0.1338P)^2^+5.0743P] where P=(Fo^2^+2Fc^2^)/3'
_refine_ls_weighting_scheme calc
_refine_ls_wR_factor_gt 0.1681
_refine_ls_wR_factor_ref 0.2090
_reflns_number_gt 6179
_reflns_number_total 8022
_reflns_threshold_expression >2sigma(I)
_cod_data_source_file c6dt02962k2.cif
_cod_data_source_block t
_cod_depositor_comments
;
The following automatic conversions were performed:

'_exptl_crystal_density_meas' value 'not measured' was changed to '?'
- the value is perceived as not measured.

Automatic conversion script
Id: cif_fix_values 4268 2015-11-12 08:31:59Z antanas 

 Adding full bibliography for 7040616--7040622.cif.
;
_cod_database_code 7040619

loop_
_symmetry_equiv_pos_as_xyz
'x, y, z'
'-x, -y, -z'

loop_
_atom_site_label
_atom_site_type_symbol
_atom_site_fract_x
_atom_site_fract_y
_atom_site_fract_z
_atom_site_U_iso_or_equiv
_atom_site_adp_type
_atom_site_occupancy
_atom_site_symmetry_multiplicity
_atom_site_calc_flag
_atom_site_refinement_flags
_atom_site_disorder_assembly
_atom_site_disorder_group
Er1 Er 0.68067(4) 0.37096(4) 0.29580(3) 0.03871(19) Uani 1 1 d D A -1
N1 N 0.6186(8) 0.3146(7) 0.4311(6) 0.041(2) Uani 1 1 d . A -1
C1 C 0.7034(11) 0.1473(10) 0.3703(8) 0.050(3) Uani 1 1 d . A -1
O1 O 0.6944(9) 0.2130(7) 0.3094(6) 0.064(2) Uani 1 1 d . A -1
Er2 Er 0.75553(4) 0.66983(4) 0.27405(3) 0.03711(19) Uani 1 1 d D A -1
O2 O 0.7076(7) 0.5328(6) 0.3668(4) 0.0390(16) Uani 1 1 d . A -1
N2 N 0.7143(8) 0.7153(7) 0.1225(6) 0.044(2) Uani 1 1 d . A -1
C2 C 0.6716(9) 0.1507(9) 0.4522(8) 0.044(3) Uani 1 1 d . A -1
N3 N 0.4371(9) 0.2813(9) 0.1903(7) 0.056(3) Uani 1 1 d . A -1
O3 O 0.8763(7) 0.7234(6) 0.4298(5) 0.0454(18) Uani 1 1 d . A -1
C3 C 0.6752(10) 0.0684(8) 0.5128(8) 0.047(3) Uani 1 1 d . A -1
N4 N 0.5350(10) 0.6981(9) 0.2988(7) 0.055(3) Uani 1 1 d . A -1
O4 O 0.8651(8) 0.8397(6) 0.2705(5) 0.055(2) Uani 1 1 d . A -1
C4 C 0.6457(11) 0.0650(10) 0.5940(9) 0.055(3) Uani 1 1 d . A -1
H4 H 0.6222 0.1198 0.6135 0.066 Uiso 1 1 calc R A -1
O5 O 0.6966(7) 0.5039(6) 0.1975(5) 0.0424(17) Uani 1 1 d . A -1
C5 C 0.6492(14) -0.0172(11) 0.6490(9) 0.068(4) Uani 1 1 d . A -1
H5 H 0.6277 -0.0176 0.7038 0.082 Uiso 1 1 calc R A -1
O6 O 0.8007(8) 0.3627(8) 0.1815(6) 0.063(2) Uani 1 1 d . A -1
C6 C 0.6851(12) -0.0981(11) 0.6206(9) 0.060(3) Uani 1 1 d . A -1
H6 H 0.6852 -0.1543 0.6563 0.072 Uiso 1 1 calc R A -1
C7 C 0.7196(12) -0.0979(10) 0.5432(9) 0.060(4) Uani 1 1 d . A -1
H7 H 0.7453 -0.1528 0.5267 0.072 Uiso 1 1 calc R A -1
O7 O 0.90820(18) 0.4431(11) 0.3538(8) 0.122(5) Uani 1 1 d DU A -1
H7A H 0.9422 0.4368 0.3115 0.146 Uiso 1 1 d RD A -1
O8 O 0.4596(8) 0.3387(8) 0.2619(6) 0.057(2) Uani 1 1 d . A -1
C8 C 0.7176(10) -0.0148(8) 0.4857(8) 0.045(3) Uani 1 1 d . A -1
O9 O 0.5271(9) 0.2684(7) 0.1665(6) 0.063(2) Uani 1 1 d . A -1
C9 C 0.7559(12) -0.0118(10) 0.4066(9) 0.059(3) Uani 1 1 d . A -1
H9 H 0.7851 -0.0647 0.3910 0.071 Uiso 1 1 calc R A -1
C10 C 0.7523(12) 0.0657(9) 0.3513(8) 0.052(3) Uani 1 1 d . A -1
H10 H 0.7821 0.0667 0.2998 0.063 Uiso 1 1 calc R A -1
O10 O 0.3306(9) 0.2407(10) 0.1487(7) 0.096(4) Uani 1 1 d . A -1
C11 C 0.6237(10) 0.2311(8) 0.4747(8) 0.043(3) Uani 1 1 d . A -1
H11 H 0.5927 0.2229 0.5262 0.052 Uiso 1 1 calc R A -1
O11 O 0.9481(6) 0.6454(7) 0.2772(7) 0.075(3) Uani 1 1 d D A -1
H11A H 0.9495 0.5864 0.2985 0.090 Uiso 1 1 d RD A -1
O12 O 0.6367(8) 0.7349(8) 0.3533(6) 0.063(2) Uani 1 1 d . A -1
C12 C 0.5631(10) 0.3828(8) 0.4729(7) 0.039(2) Uani 1 1 d . A -1
H12A H 0.5238 0.3453 0.5192 0.047 Uiso 1 1 calc R A -1
H12B H 0.5000 0.3962 0.4292 0.047 Uiso 1 1 calc R A -1
O13 O 0.5312(8) 0.6348(9) 0.2365(6) 0.066(3) Uani 1 1 d . A -1
C13 C 0.6681(10) 0.4907(8) 0.5116(7) 0.040(2) Uani 1 1 d . A -1
C14 C 0.7315(10) 0.5581(8) 0.4560(7) 0.037(2) Uani 1 1 d . A -1
O14 O 0.4418(10) 0.7129(9) 0.3086(8) 0.085(3) Uani 1 1 d . A -1
C15 C 0.8243(10) 0.6581(9) 0.4921(7) 0.043(3) Uani 1 1 d . A -1
C16 C 0.8546(12) 0.6851(9) 0.5831(7) 0.048(3) Uani 1 1 d . A -1
H16 H 0.9194 0.7495 0.6077 0.058 Uiso 1 1 calc R A -1
C17 C 0.7890(14) 0.6172(11) 0.6338(8) 0.066(4) Uani 1 1 d . A -1
H17 H 0.8068 0.6374 0.6940 0.080 Uiso 1 1 calc R A -1
C18 C 0.6963(13) 0.5186(10) 0.6023(8) 0.052(3) Uani 1 1 d . A -1
H18 H 0.6538 0.4721 0.6401 0.063 Uiso 1 1 calc R A -1
C19 C 0.9912(11) 0.8161(10) 0.4586(9) 0.062(4) Uani 1 1 d . A -1
H19A H 1.0191 0.8182 0.5213 0.093 Uiso 1 1 calc R A -1
H19B H 0.9768 0.8817 0.4443 0.093 Uiso 1 1 calc R A -1
H19C H 1.0539 0.8101 0.4294 0.093 Uiso 1 1 calc R A -1
C20 C 0.9003(10) 0.9179(9) 0.2205(8) 0.046(3) Uani 1 1 d . A -1
C21 C 0.8452(10) 0.9119(8) 0.1291(8) 0.044(3) Uani 1 1 d . A -1
C22 C 0.8819(11) 1.0019(9) 0.0800(8) 0.048(3) Uani 1 1 d . A -1
C23 C 0.8295(13) 1.0071(10) -0.0111(9) 0.055(3) Uani 1 1 d . A -1
H23 H 0.7621 0.9473 -0.0406 0.067 Uiso 1 1 calc R A -1
C24 C 0.8732(14) 1.0930(11) -0.0544(11) 0.067(4) Uani 1 1 d . A -1
H24 H 0.8351 1.0914 -0.1131 0.080 Uiso 1 1 calc R A -1
C25 C 0.9730(13) 1.1856(10) -0.0167(10) 0.060(3) Uani 1 1 d . A -1
H25 H 1.0022 1.2455 -0.0487 0.072 Uiso 1 1 calc R A -1
C26 C 1.0269(12) 1.1853(11) 0.0695(10) 0.061(3) Uani 1 1 d . A -1
H26 H 1.0954 1.2462 0.0959 0.074 Uiso 1 1 calc R A -1
C27 C 0.9845(11) 1.0986(9) 0.1192(8) 0.048(3) Uani 1 1 d . A -1
C28 C 1.0418(12) 1.1008(10) 0.2073(10) 0.061(3) Uani 1 1 d . A -1
H28 H 1.1121 1.1610 0.2326 0.073 Uiso 1 1 calc R A -1
C29 C 0.9973(13) 1.0173(10) 0.2567(9) 0.058(3) Uani 1 1 d . A -1
H29 H 1.0318 1.0255 0.3169 0.070 Uiso 1 1 calc R A -1
C30 C 0.7557(10) 0.8073(9) 0.0893(8) 0.042(2) Uani 1 1 d . A -1
H30 H 0.7224 0.8063 0.0296 0.051 Uiso 1 1 calc R A -1
C31 C 0.6251(11) 0.6218(10) 0.0602(8) 0.052(3) Uani 1 1 d . A -1
H31A H 0.5991 0.6477 0.0042 0.062 Uiso 1 1 calc R A -1
H31B H 0.5515 0.5853 0.0841 0.062 Uiso 1 1 calc R A -1
C32 C 0.6883(11) 0.5440(9) 0.0467(7) 0.049(3) Uani 1 1 d . A -1
C33 C 0.7186(11) 0.4916(9) 0.1174(8) 0.045(3) Uani 1 1 d . A -1
C34 C 0.7797(12) 0.4158(10) 0.1060(9) 0.054(3) Uani 1 1 d . A -1
C35 C 0.8060(15) 0.3990(12) 0.0261(11) 0.076(5) Uani 1 1 d . A -1
H35 H 0.8411 0.3477 0.0179 0.091 Uiso 1 1 calc R A -1
C36 C 0.780(2) 0.4587(13) -0.0420(11) 0.098(6) Uani 1 1 d . A -1
H36 H 0.8038 0.4510 -0.0948 0.118 Uiso 1 1 calc R A -1
C37 C 0.7199(13) 0.5290(12) -0.0348(8) 0.062(3) Uani 1 1 d . A -1
H37 H 0.7002 0.5663 -0.0826 0.074 Uiso 1 1 calc R A -1
C38 C 0.8739(18) 0.2986(13) 0.1799(11) 0.083(5) Uani 1 1 d . A -1
H38A H 0.8497 0.2579 0.1235 0.124 Uiso 1 1 calc R A -1
H38B H 0.8612 0.2492 0.2255 0.124 Uiso 1 1 calc R A -1
H38C H 0.9605 0.3448 0.1897 0.124 Uiso 1 1 calc R A -1
C39 C 1.0684(19) 0.7258(12) 0.2655(19) 0.145(6) Uani 1 1 d DU A -1
H39A H 1.0539 0.7760 0.2233 0.174 Uiso 1 1 calc R A -1
H39B H 1.1150 0.7671 0.3213 0.174 Uiso 1 1 calc R A -1
C40 C 1.136(2) 0.671(2) 0.2350(19) 0.145(6) Uani 1 1 d U A -1
H40A H 1.2154 0.7223 0.2280 0.218 Uiso 1 1 calc R A -1
H40B H 1.0904 0.6314 0.1792 0.218 Uiso 1 1 calc R A -1
H40C H 1.1497 0.6209 0.2768 0.218 Uiso 1 1 calc R A -1
C41 C 0.9474(14) 0.4540(14) 0.4413(8) 0.132(5) Uani 1 1 d DU A -1
H41A H 0.9730 0.3944 0.4610 0.158 Uiso 1 1 calc RD A -1
H41B H 0.8813 0.4547 0.4703 0.158 Uiso 1 1 calc RD A -1
C42 C 1.0570(13) 0.5609(15) 0.4623(12) 0.132(5) Uani 1 1 d D A -1
H42A H 1.0926 0.5704 0.5244 0.198 Uiso 1 1 calc R A -1
H42B H 1.0291 0.6194 0.4460 0.198 Uiso 1 1 calc RD A -1
H42C H 1.1190 0.5609 0.4299 0.198 Uiso 1 1 calc R A -1
N5 N 0.5375(18) 0.0160(10) 0.1587(8) 0.070(4) Uani 0.50 1 d PG B -1
C43 C 0.5279(19) 0.0344(10) 0.0699(9) 0.070(4) Uani 0.50 1 d PGU B -1
H43 H 0.5507 0.1052 0.0530 0.084 Uiso 0.50 1 calc PR B -1
C44 C 0.484(2) -0.0529(13) 0.0063(7) 0.070(6) Uani 0.50 1 d PGU B -1
H44 H 0.4780 -0.0405 -0.0532 0.084 Uiso 0.50 1 calc PR B -1
C45 C 0.4504(18) -0.1586(11) 0.0315(8) 0.063(6) Uani 0.50 1 d PGU B -1
H45 H 0.4212 -0.2170 -0.0111 0.076 Uiso 0.50 1 calc PR B -1
C46 C 0.4600(17) -0.1770(9) 0.1204(10) 0.057(5) Uani 0.50 1 d PGU B -1
H46 H 0.4373 -0.2478 0.1372 0.068 Uiso 0.50 1 calc PR B -1
C47 C 0.5036(17) -0.0897(11) 0.1840(7) 0.051(6) Uani 0.50 1 d PG B -1
H47 H 0.5100 -0.1021 0.2434 0.062 Uiso 0.50 1 calc PR B -1

loop_
_atom_site_aniso_label
_atom_site_aniso_U_11
_atom_site_aniso_U_22
_atom_site_aniso_U_33
_atom_site_aniso_U_23
_atom_site_aniso_U_13
_atom_site_aniso_U_12
Er1 0.0444(3) 0.0339(3) 0.0379(3) -0.0045(2) 0.0057(2) 0.0161(2)
N1 0.037(5) 0.035(5) 0.047(5) -0.007(4) 0.003(4) 0.011(4)
C1 0.056(7) 0.047(7) 0.042(6) -0.010(5) -0.009(5) 0.024(6)
O1 0.102(7) 0.061(6) 0.046(5) 0.000(4) 0.023(5) 0.046(5)
Er2 0.0374(3) 0.0327(3) 0.0376(3) -0.0028(2) 0.0067(2) 0.0092(2)
O2 0.055(4) 0.035(4) 0.026(4) -0.003(3) 0.000(3) 0.020(3)
N2 0.035(5) 0.039(5) 0.047(5) -0.011(4) -0.002(4) 0.007(4)
C2 0.033(5) 0.038(6) 0.048(7) -0.008(5) -0.010(5) 0.007(4)
N3 0.040(6) 0.056(6) 0.058(7) 0.008(5) 0.002(5) 0.006(5)
O3 0.038(4) 0.040(4) 0.046(4) -0.002(3) 0.007(3) 0.001(3)
C3 0.041(6) 0.028(5) 0.058(7) -0.006(5) -0.010(5) 0.008(4)
N4 0.052(6) 0.068(7) 0.060(7) 0.026(6) 0.029(5) 0.032(5)
O4 0.056(5) 0.043(5) 0.048(5) -0.005(4) 0.007(4) -0.003(4)
C4 0.049(7) 0.053(7) 0.062(8) -0.001(6) 0.006(6) 0.019(6)
O5 0.053(4) 0.040(4) 0.035(4) -0.009(3) 0.006(3) 0.019(3)
C5 0.090(10) 0.060(9) 0.053(8) 0.028(7) 0.001(7) 0.033(8)
O6 0.062(5) 0.069(6) 0.074(6) -0.015(5) 0.029(5) 0.033(5)
C6 0.053(7) 0.056(8) 0.069(9) 0.029(7) 0.017(6) 0.014(6)
C7 0.059(7) 0.035(6) 0.072(9) 0.005(6) -0.015(7) 0.015(5)
O7 0.074(7) 0.164(11) 0.129(9) -0.058(9) -0.033(6) 0.074(7)
O8 0.047(5) 0.073(6) 0.042(5) 0.000(4) -0.004(4) 0.018(4)
C8 0.046(6) 0.026(5) 0.051(7) 0.007(5) -0.008(5) 0.008(4)
O9 0.067(6) 0.058(6) 0.048(5) -0.017(4) -0.003(4) 0.013(4)
C9 0.054(7) 0.049(7) 0.071(9) -0.015(7) -0.008(6) 0.025(6)
C10 0.077(8) 0.041(6) 0.040(6) -0.001(5) -0.005(6) 0.032(6)
O10 0.057(6) 0.109(9) 0.081(7) 0.002(7) -0.018(5) -0.001(6)
C11 0.052(7) 0.031(6) 0.044(6) 0.001(5) 0.004(5) 0.015(5)
O11 0.044(5) 0.069(6) 0.111(8) 0.001(6) 0.024(5) 0.016(4)
O12 0.057(5) 0.067(6) 0.065(6) -0.018(5) 0.012(4) 0.023(5)
C12 0.046(6) 0.042(6) 0.038(6) 0.012(5) 0.017(4) 0.021(5)
O13 0.042(5) 0.111(8) 0.048(5) -0.004(5) 0.009(4) 0.032(5)
C13 0.050(6) 0.034(6) 0.039(6) 0.000(5) 0.011(5) 0.018(5)
C14 0.052(6) 0.032(5) 0.031(5) 0.009(4) 0.005(4) 0.024(5)
O14 0.081(7) 0.105(9) 0.101(8) 0.037(7) 0.046(6) 0.057(7)
C15 0.040(6) 0.051(7) 0.040(6) -0.011(5) 0.010(5) 0.018(5)
C16 0.066(7) 0.036(6) 0.040(6) -0.005(5) 0.000(5) 0.021(5)
C17 0.097(10) 0.065(9) 0.027(6) -0.015(6) 0.004(6) 0.022(8)
C18 0.076(8) 0.047(7) 0.041(7) 0.000(5) 0.022(6) 0.025(6)
C19 0.048(7) 0.048(7) 0.062(8) -0.002(6) -0.008(6) -0.005(6)
C20 0.036(6) 0.045(6) 0.051(7) -0.007(5) 0.016(5) 0.003(5)
C21 0.041(6) 0.027(5) 0.064(8) 0.001(5) 0.017(5) 0.011(4)
C22 0.050(7) 0.034(6) 0.062(8) 0.005(5) 0.026(6) 0.013(5)
C23 0.066(8) 0.040(7) 0.060(8) 0.008(6) 0.012(6) 0.020(6)
C24 0.073(9) 0.060(9) 0.083(10) 0.030(8) 0.040(8) 0.029(7)
C25 0.072(9) 0.039(7) 0.087(10) 0.023(7) 0.042(8) 0.027(6)
C26 0.054(7) 0.047(7) 0.085(10) 0.003(7) 0.030(7) 0.011(6)
C27 0.056(7) 0.039(6) 0.048(7) 0.004(5) 0.011(5) 0.016(5)
C28 0.056(7) 0.036(6) 0.078(10) -0.007(6) 0.006(6) 0.007(5)
C29 0.074(8) 0.039(7) 0.049(7) -0.002(6) 0.002(6) 0.012(6)
C30 0.050(6) 0.039(6) 0.041(6) 0.008(5) 0.017(5) 0.017(5)
C31 0.047(6) 0.050(7) 0.044(7) -0.010(5) 0.001(5) 0.006(5)
C32 0.055(7) 0.040(6) 0.037(6) 0.004(5) 0.011(5) -0.002(5)
C33 0.044(6) 0.039(6) 0.043(6) -0.008(5) 0.009(5) 0.004(5)
C34 0.065(8) 0.040(7) 0.058(8) 0.002(6) 0.020(6) 0.016(6)
C35 0.097(11) 0.058(9) 0.088(11) -0.010(8) 0.054(9) 0.030(8)
C36 0.172(19) 0.054(9) 0.067(11) -0.007(8) 0.063(12) 0.021(11)
C37 0.073(9) 0.067(9) 0.037(7) 0.007(6) 0.020(6) 0.012(7)
C38 0.139(15) 0.070(10) 0.081(11) 0.024(8) 0.054(10) 0.072(10)
C39 0.095(11) 0.167(16) 0.191(17) -0.001(13) 0.063(11) 0.052(10)
C40 0.095(11) 0.167(16) 0.191(17) -0.001(13) 0.063(11) 0.052(10)
C41 0.085(7) 0.176(12) 0.145(10) -0.042(11) -0.022(8) 0.084(7)
C42 0.085(7) 0.176(12) 0.145(10) -0.042(11) -0.022(8) 0.084(7)
N5 0.091(11) 0.074(11) 0.042(8) -0.002(8) 0.016(8) 0.027(9)
C43 0.091(11) 0.074(11) 0.042(8) -0.002(8) 0.016(8) 0.027(9)
C44 0.091(13) 0.079(12) 0.039(9) -0.003(9) 0.019(10) 0.027(11)
C45 0.077(13) 0.043(11) 0.055(11) -0.008(9) -0.008(10) 0.017(10)
C46 0.074(13) 0.031(10) 0.050(10) -0.001(9) -0.015(10) 0.017(9)
C47 0.088(18) 0.029(11) 0.029(11) -0.003(9) 0.003(11) 0.017(11)

loop_
_atom_type_symbol
_atom_type_description
_atom_type_scat_dispersion_real
_atom_type_scat_dispersion_imag
_atom_type_scat_source
C C 0.0033 0.0016 'International Tables Vol C Tables 4.2.6.8 and 6.1.1.4'
H H 0.0000 0.0000 'International Tables Vol C Tables 4.2.6.8 and 6.1.1.4'
N N 0.0061 0.0033 'International Tables Vol C Tables 4.2.6.8 and 6.1.1.4'
O O 0.0106 0.0060 'International Tables Vol C Tables 4.2.6.8 and 6.1.1.4'
Er Er -0.2586 4.9576 'International Tables Vol C Tables 4.2.6.8 and 6.1.1.4'

loop_
_geom_angle_atom_site_label_1
_geom_angle_atom_site_label_2
_geom_angle_atom_site_label_3
_geom_angle
O1 Er1 O2 146.2(3)
O1 Er1 O5 141.5(3)
O2 Er1 O5 69.4(2)
O1 Er1 N1 74.6(3)
O2 Er1 N1 78.1(3)
O5 Er1 N1 143.7(3)
O1 Er1 O8 106.0(4)
O2 Er1 O8 86.7(3)
O5 Er1 O8 84.9(3)
N1 Er1 O8 77.3(3)
O1 Er1 O9 79.5(3)
O2 Er1 O9 130.2(3)
O5 Er1 O9 78.6(3)
N1 Er1 O9 113.0(3)
O8 Er1 O9 52.7(3)
O1 Er1 O7 85.1(4)
O2 Er1 O7 79.0(3)
O5 Er1 O7 92.0(4)
N1 Er1 O7 97.5(4)
O8 Er1 O7 165.5(4)
O9 Er1 O7 140.4(3)
O1 Er1 O6 78.0(3)
O2 Er1 O6 121.4(3)
O5 Er1 O6 65.6(3)
N1 Er1 O6 149.7(3)
O8 Er1 O6 123.2(3)
O9 Er1 O6 73.8(3)
O7 Er1 O6 67.4(3)
O1 Er1 N3 92.5(4)
O2 Er1 N3 109.6(3)
O5 Er1 N3 81.3(3)
N1 Er1 N3 95.2(3)
O8 Er1 N3 26.6(3)
O9 Er1 N3 26.1(3)
O7 Er1 N3 166.0(4)
O6 Er1 N3 98.6(3)
O1 Er1 Er2 163.5(3)
O2 Er1 Er2 35.01(18)
O5 Er1 Er2 35.09(17)
N1 Er1 Er2 112.8(2)
O8 Er1 Er2 90.2(2)
O9 Er1 Er2 109.2(2)
O7 Er1 Er2 79.3(3)
O6 Er1 Er2 90.8(2)
N3 Er1 Er2 101.3(2)
C11 N1 C12 114.0(9)
C11 N1 Er1 130.0(7)
C12 N1 Er1 116.0(6)
O1 C1 C2 125.3(11)
O1 C1 C10 116.8(11)
C2 C1 C10 117.9(11)
C1 O1 Er1 139.6(7)
O4 Er2 O5 141.6(3)
O4 Er2 O2 143.1(3)
O5 Er2 O2 69.6(3)
O4 Er2 O11 84.3(3)
O5 Er2 O11 76.1(3)
O2 Er2 O11 88.1(3)
O4 Er2 O12 84.8(3)
O5 Er2 O12 128.4(3)
O2 Er2 O12 81.8(3)
O11 Er2 O12 146.4(3)
O4 Er2 N2 72.4(3)
O5 Er2 N2 78.4(3)
O2 Er2 N2 144.5(3)
O11 Er2 N2 99.2(3)
O12 Er2 N2 107.6(3)
O4 Er2 O13 111.3(4)
O5 Er2 O13 83.4(3)
O2 Er2 O13 86.6(3)
O11 Er2 O13 159.4(3)
O12 Er2 O13 51.9(3)
N2 Er2 O13 74.4(3)
O4 Er2 O3 77.3(3)
O5 Er2 O3 126.5(3)
O2 Er2 O3 65.9(2)
O11 Er2 O3 74.3(3)
O12 Er2 O3 72.4(3)
N2 Er2 O3 149.6(3)
O13 Er2 O3 121.0(3)
O4 Er2 N4 96.7(3)
O5 Er2 N4 107.6(3)
O2 Er2 N4 85.8(3)
O11 Er2 N4 171.2(3)
O12 Er2 N4 25.9(3)
N2 Er2 N4 89.4(3)
O13 Er2 N4 26.2(3)
O3 Er2 N4 97.4(3)
O4 Er2 Er1 159.3(2)
O5 Er2 Er1 35.47(19)
O2 Er2 Er1 34.86(17)
O11 Er2 Er1 75.3(2)
O12 Er2 Er1 110.5(2)
N2 Er2 Er1 113.7(2)
O13 Er2 Er1 89.3(3)
O3 Er2 Er1 93.74(18)
N4 Er2 Er1 103.0(2)
C14 O2 Er1 127.4(6)
C14 O2 Er2 119.7(6)
Er1 O2 Er2 110.1(3)
C30 N2 C31 116.3(10)
C30 N2 Er2 129.8(7)
C31 N2 Er2 113.9(7)
C1 C2 C11 120.1(11)
C1 C2 C3 121.1(11)
C11 C2 C3 118.6(11)
O10 N3 O9 122.9(13)
O10 N3 O8 119.4(12)
O9 N3 O8 117.7(9)
O10 N3 Er1 176.8(10)
O9 N3 Er1 59.1(5)
O8 N3 Er1 58.6(5)
C15 O3 C19 118.9(9)
C15 O3 Er2 115.3(6)
C19 O3 Er2 125.8(7)
C4 C3 C2 125.3(11)
C4 C3 C8 117.7(11)
C2 C3 C8 117.0(11)
O14 N4 O12 123.2(12)
O14 N4 O13 121.0(12)
O12 N4 O13 115.4(9)
O14 N4 Er2 178.3(9)
O12 N4 Er2 56.5(5)
O13 N4 Er2 59.5(5)
C20 O4 Er2 145.4(7)
C3 C4 C5 122.8(13)
C3 C4 H4 118.6
C5 C4 H4 118.6
C33 O5 Er2 123.5(7)
C33 O5 Er1 121.9(7)
Er2 O5 Er1 109.4(3)
C6 C5 C4 118.7(14)
C6 C5 H5 120.7
C4 C5 H5 120.7
C34 O6 C38 116.7(10)
C34 O6 Er1 116.0(7)
C38 O6 Er1 126.6(9)
C7 C6 C5 121.9(12)
C7 C6 H6 119.1
C5 C6 H6 119.1
C6 C7 C8 120.8(13)
C6 C7 H7 119.6
C8 C7 H7 119.6
C41 O7 Er1 117.2(7)
C41 O7 H7A 132.8
Er1 O7 H7A 107.0
N3 O8 Er1 94.8(7)
C9 C8 C7 121.6(12)
C9 C8 C3 120.3(10)
C7 C8 C3 118.1(12)
N3 O9 Er1 94.8(7)
C10 C9 C8 121.8(12)
C10 C9 H9 119.1
C8 C9 H9 119.1
C9 C10 C1 121.6(13)
C9 C10 H10 119.2
C1 C10 H10 119.2
N1 C11 C2 127.6(11)
N1 C11 H11 116.2
C2 C11 H11 116.2
C39 O11 Er2 128.7(8)
C39 O11 H11A 116.9
Er2 O11 H11A 113.0
N4 O12 Er2 97.6(7)
N1 C12 C13 108.3(8)
N1 C12 H12A 110.0
C13 C12 H12A 110.0
N1 C12 H12B 110.0
C13 C12 H12B 110.0
H12A C12 H12B 108.4
N4 O13 Er2 94.3(7)
C14 C13 C18 121.4(10)
C14 C13 C12 119.0(10)
C18 C13 C12 119.6(10)
C13 C14 O2 123.0(10)
C13 C14 C15 118.3(10)
O2 C14 C15 118.7(9)
O3 C15 C16 125.9(10)
O3 C15 C14 113.8(9)
C16 C15 C14 120.4(11)
C17 C16 C15 118.7(11)
C17 C16 H16 120.7
C15 C16 H16 120.7
C16 C17 C18 123.5(11)
C16 C17 H17 118.2
C18 C17 H17 118.2
C17 C18 C13 117.6(11)
C17 C18 H18 121.2
C13 C18 H18 121.2
O3 C19 H19A 109.5
O3 C19 H19B 109.5
H19A C19 H19B 109.5
O3 C19 H19C 109.5
H19A C19 H19C 109.5
H19B C19 H19C 109.5
O4 C20 C29 119.6(11)
O4 C20 C21 123.8(10)
C29 C20 C21 116.6(11)
C22 C21 C20 121.0(10)
C22 C21 C30 121.9(11)
C20 C21 C30 117.0(10)
C21 C22 C27 119.7(11)
C21 C22 C23 126.0(11)
C27 C22 C23 114.2(10)
C24 C23 C22 122.6(13)
C24 C23 H23 118.7
C22 C23 H23 118.7
C23 C24 C25 123.1(15)
C23 C24 H24 118.5
C25 C24 H24 118.5
C26 C25 C24 117.0(12)
C26 C25 H25 121.5
C24 C25 H25 121.5
C25 C26 C27 123.0(13)
C25 C26 H26 118.5
C27 C26 H26 118.5
C26 C27 C28 121.6(12)
C26 C27 C22 120.1(12)
C28 C27 C22 118.3(11)
C29 C28 C27 121.4(12)
C29 C28 H28 119.3
C27 C28 H28 119.3
C28 C29 C20 122.5(12)
C28 C29 H29 118.7
C20 C29 H29 118.7
N2 C30 C21 130.9(11)
N2 C30 H30 114.5
C21 C30 H30 114.5
N2 C31 C32 109.0(9)
N2 C31 H31A 109.9
C32 C31 H31A 109.9
N2 C31 H31B 109.9
C32 C31 H31B 109.9
H31A C31 H31B 108.3
C33 C32 C37 121.2(13)
C33 C32 C31 117.1(11)
C37 C32 C31 121.7(12)
O5 C33 C32 125.1(11)
O5 C33 C34 116.8(11)
C32 C33 C34 118.1(11)
C35 C34 O6 126.4(12)
C35 C34 C33 120.3(13)
O6 C34 C33 113.1(10)
C34 C35 C36 119.3(14)
C34 C35 H35 120.4
C36 C35 H35 120.4
C37 C36 C35 122.3(14)
C37 C36 H36 118.9
C35 C36 H36 118.9
C36 C37 C32 118.7(14)
C36 C37 H37 120.7
C32 C37 H37 120.7
C40 C39 O11 108.7(15)
C40 C39 H39A 109.9
O11 C39 H39A 109.9
C40 C39 H39B 109.9
O11 C39 H39B 109.9
H39A C39 H39B 108.3
C39 C40 H40A 109.5
C39 C40 H40B 109.5
H40A C40 H40B 109.5
C39 C40 H40C 109.5
H40A C40 H40C 109.5
H40B C40 H40C 109.5
O7 C41 C42 106.1(7)
O7 C41 H41A 110.5
C42 C41 H41A 110.5
O7 C41 H41B 110.5
C42 C41 H41B 110.5
H41A C41 H41B 108.7
C41 C42 H42A 109.5
C41 C42 H42B 109.5
H42A C42 H42B 109.5
C41 C42 H42C 109.5
H42A C42 H42C 109.5
H42B C42 H42C 109.5
C43 N5 C47 120.0
C44 C43 N5 120.0
C44 C43 H43 120.0
N5 C43 H43 120.0
C43 C44 C45 120.0
C43 C44 H44 120.0
C45 C44 H44 120.0
C46 C45 C44 120.0
C46 C45 H45 120.0
C44 C45 H45 120.0
C45 C46 C47 120.0
C45 C46 H46 120.0
C47 C46 H46 120.0
C46 C47 N5 120.0
C46 C47 H47 120.0
N5 C47 H47 120.0

loop_
_geom_bond_atom_site_label_1
_geom_bond_atom_site_label_2
_geom_bond_distance
Er1 O1 2.161(9)
Er1 O2 2.289(7)
Er1 O5 2.314(8)
Er1 N1 2.386(9)
Er1 O8 2.419(8)
Er1 O9 2.432(8)
Er1 O7 2.463(4)
Er1 O6 2.489(8)
Er1 N3 2.824(10)
Er1 Er2 3.7596(11)
N1 C11 1.313(14)
N1 C12 1.493(13)
C1 O1 1.300(14)
C1 C2 1.395(17)
C1 C10 1.444(16)
Er2 O4 2.156(8)
Er2 O5 2.292(7)
Er2 O2 2.297(7)
Er2 O11 2.384(3)
Er2 O12 2.386(9)
Er2 N2 2.429(10)
Er2 O13 2.449(8)
Er2 O3 2.504(7)
Er2 N4 2.836(10)
O2 C14 1.370(12)
N2 C30 1.289(14)
N2 C31 1.488(13)
C2 C11 1.436(16)
C2 C3 1.449(16)
N3 O10 1.210(13)
N3 O9 1.248(14)
N3 O8 1.268(14)
O3 C15 1.380(13)
O3 C19 1.446(13)
C3 C4 1.366(18)
C3 C8 1.449(16)
N4 O14 1.214(13)
N4 O12 1.249(13)
N4 O13 1.257(14)
O4 C20 1.291(14)
C4 C5 1.393(17)
C4 H4 0.9300
O5 C33 1.336(13)
C5 C6 1.38(2)
C5 H5 0.9300
O6 C34 1.395(15)
O6 C38 1.410(15)
C6 C7 1.338(19)
C6 H6 0.9300
C7 C8 1.423(16)
C7 H7 0.9300
O7 C41 1.335(5)
O7 H7A 0.8476
C8 C9 1.380(18)
C9 C10 1.346(18)
C9 H9 0.9300
C10 H10 0.9300
C11 H11 0.9300
O11 C39 1.474(9)
O11 H11A 0.8536
C12 C13 1.534(15)
C12 H12A 0.9700
C12 H12B 0.9700
C13 C14 1.366(15)
C13 C18 1.396(15)
C14 C15 1.403(15)
C15 C16 1.398(15)
C16 C17 1.326(18)
C16 H16 0.9300
C17 C18 1.374(18)
C17 H17 0.9300
C18 H18 0.9300
C19 H19A 0.9600
C19 H19B 0.9600
C19 H19C 0.9600
C20 C29 1.416(16)
C20 C21 1.427(17)
C21 C22 1.397(15)
C21 C30 1.445(15)
C22 C27 1.432(16)
C22 C23 1.440(18)
C23 C24 1.313(17)
C23 H23 0.9300
C24 C25 1.38(2)
C24 H24 0.9300
C25 C26 1.36(2)
C25 H25 0.9300
C26 C27 1.380(17)
C26 H26 0.9300
C27 C28 1.396(18)
C28 C29 1.352(18)
C28 H28 0.9300
C29 H29 0.9300
C30 H30 0.9300
C31 C32 1.502(18)
C31 H31A 0.9700
C31 H31B 0.9700
C32 C33 1.358(17)
C32 C37 1.415(17)
C33 C34 1.452(17)
C34 C35 1.367(18)
C35 C36 1.38(2)
C35 H35 0.9300
C36 C37 1.37(2)
C36 H36 0.9300
C37 H37 0.9300
C38 H38A 0.9600
C38 H38B 0.9600
C38 H38C 0.9600
C39 C40 1.39(3)
C39 H39A 0.9700
C39 H39B 0.9700
C40 H40A 0.9600
C40 H40B 0.9600
C40 H40C 0.9600
C41 C42 1.5099(12)
C41 H41A 0.9700
C41 H41B 0.9700
C42 H42A 0.9600
C42 H42B 0.9600
C42 H42C 0.9600
N5 C43 1.3900
N5 C47 1.3900
C43 C44 1.3900
C43 H43 0.9300
C44 C45 1.3900
C44 H44 0.9300
C45 C46 1.3900
C45 H45 0.9300
C46 C47 1.3900
C46 H46 0.9300
C47 H47 0.9300

loop_
_geom_hbond_atom_site_label_D
_geom_hbond_atom_site_label_H
_geom_hbond_atom_site_label_A
_geom_hbond_distance_DH
_geom_hbond_distance_HA
_geom_hbond_distance_DA
_geom_hbond_angle_DHA
O7 H7A O6 0.85 2.30 2.747(14) 113.3
O11 H11A O7 0.85 2.02 2.853(17) 165.0

loop_
_geom_torsion_atom_site_label_1
_geom_torsion_atom_site_label_2
_geom_torsion_atom_site_label_3
_geom_torsion_atom_site_label_4
_geom_torsion
O1 Er1 N1 C11 8.6(9)
O2 Er1 N1 C11 -151.3(9)
O5 Er1 N1 C11 -177.9(8)
O8 Er1 N1 C11 119.4(9)
O9 Er1 N1 C11 79.8(9)
O7 Er1 N1 C11 -74.3(9)
O6 Er1 N1 C11 -17.3(12)
N3 Er1 N1 C11 99.7(9)
Er2 Er1 N1 C11 -155.8(8)
O1 Er1 N1 C12 -170.2(7)
O2 Er1 N1 C12 29.9(6)
O5 Er1 N1 C12 3.3(9)
O8 Er1 N1 C12 -59.3(7)
O9 Er1 N1 C12 -99.0(7)
O7 Er1 N1 C12 107.0(7)
O6 Er1 N1 C12 163.9(7)
N3 Er1 N1 C12 -79.1(7)
Er2 Er1 N1 C12 25.5(7)
C2 C1 O1 Er1 19(2)
C10 C1 O1 Er1 -159.3(10)
O2 Er1 O1 C1 17.3(17)
O5 Er1 O1 C1 166.3(11)
N1 Er1 O1 C1 -19.8(13)
O8 Er1 O1 C1 -91.4(13)
O9 Er1 O1 C1 -137.4(13)
O7 Er1 O1 C1 79.3(13)
O6 Er1 O1 C1 147.2(13)
N3 Er1 O1 C1 -114.6(13)
Er2 Er1 O1 C1 99.0(14)
O1 Er1 Er2 O4 -7.0(10)
O2 Er1 Er2 O4 99.2(7)
O5 Er1 Er2 O4 -96.1(7)
N1 Er1 Er2 O4 106.7(7)
O8 Er1 Er2 O4 -177.0(6)
O9 Er1 Er2 O4 -126.8(7)
O7 Er1 Er2 O4 13.1(7)
O6 Er1 Er2 O4 -53.7(7)
N3 Er1 Er2 O4 -152.7(7)
O1 Er1 Er2 O5 89.2(9)
O2 Er1 Er2 O5 -164.7(4)
N1 Er1 Er2 O5 -157.2(4)
O8 Er1 Er2 O5 -80.9(4)
O9 Er1 Er2 O5 -30.7(4)
O7 Er1 Er2 O5 109.2(4)
O6 Er1 Er2 O5 42.4(4)
N3 Er1 Er2 O5 -56.5(4)
O1 Er1 Er2 O2 -106.1(9)
O5 Er1 Er2 O2 164.7(4)
N1 Er1 Er2 O2 7.6(4)
O8 Er1 Er2 O2 83.9(4)
O9 Er1 Er2 O2 134.0(4)
O7 Er1 Er2 O2 -86.1(4)
O6 Er1 Er2 O2 -152.9(4)
N3 Er1 Er2 O2 108.2(4)
O1 Er1 Er2 O11 2.5(8)
O2 Er1 Er2 O11 108.6(4)
O5 Er1 Er2 O11 -86.7(4)
N1 Er1 Er2 O11 116.2(4)
O8 Er1 Er2 O11 -167.5(3)
O9 Er1 Er2 O11 -117.3(4)
O7 Er1 Er2 O11 22.5(4)
O6 Er1 Er2 O11 -44.3(4)
N3 Er1 Er2 O11 -143.2(4)
O1 Er1 Er2 O12 -142.7(8)
O2 Er1 Er2 O12 -36.6(4)
O5 Er1 Er2 O12 128.1(4)
N1 Er1 Er2 O12 -29.0(3)
O8 Er1 Er2 O12 47.3(3)
O9 Er1 Er2 O12 97.4(4)
O7 Er1 Er2 O12 -122.7(4)
O6 Er1 Er2 O12 170.5(3)
N3 Er1 Er2 O12 71.6(4)
O1 Er1 Er2 N2 96.2(8)
O2 Er1 Er2 N2 -157.7(4)
O5 Er1 Er2 N2 7.1(4)
N1 Er1 Er2 N2 -150.1(3)
O8 Er1 Er2 N2 -73.8(3)
O9 Er1 Er2 N2 -23.6(3)
O7 Er1 Er2 N2 116.2(3)
O6 Er1 Er2 N2 49.4(3)
N3 Er1 Er2 N2 -49.5(3)
O1 Er1 Er2 O13 168.8(8)
O2 Er1 Er2 O13 -85.1(4)
O5 Er1 Er2 O13 79.7(4)
N1 Er1 Er2 O13 -77.5(3)
O8 Er1 Er2 O13 -1.2(3)
O9 Er1 Er2 O13 49.0(3)
O7 Er1 Er2 O13 -171.2(3)
O6 Er1 Er2 O13 122.0(3)
N3 Er1 Er2 O13 23.1(3)
O1 Er1 Er2 O3 -70.2(8)
O2 Er1 Er2 O3 35.9(4)
O5 Er1 Er2 O3 -159.3(4)
N1 Er1 Er2 O3 43.5(3)
O8 Er1 Er2 O3 119.8(3)
O9 Er1 Er2 O3 170.0(3)
O7 Er1 Er2 O3 -50.1(3)
O6 Er1 Er2 O3 -116.9(3)
N3 Er1 Er2 O3 144.1(3)
O1 Er1 Er2 N4 -168.6(8)
O2 Er1 Er2 N4 -62.5(4)
O5 Er1 Er2 N4 102.2(4)
N1 Er1 Er2 N4 -54.9(3)
O8 Er1 Er2 N4 21.4(3)
O9 Er1 Er2 N4 71.5(4)
O7 Er1 Er2 N4 -148.6(4)
O6 Er1 Er2 N4 144.6(3)
N3 Er1 Er2 N4 45.7(3)
O1 Er1 O2 C14 -10.2(11)
O5 Er1 O2 C14 -170.2(9)
N1 Er1 O2 C14 26.3(8)
O8 Er1 O2 C14 104.0(8)
O9 Er1 O2 C14 136.3(8)
O7 Er1 O2 C14 -73.9(8)
O6 Er1 O2 C14 -128.6(8)
N3 Er1 O2 C14 117.6(8)
Er2 Er1 O2 C14 -160.9(10)
O1 Er1 O2 Er2 150.6(5)
O5 Er1 O2 Er2 -9.3(3)
N1 Er1 O2 Er2 -172.9(4)
O8 Er1 O2 Er2 -95.1(3)
O9 Er1 O2 Er2 -62.8(5)
O7 Er1 O2 Er2 87.0(4)
O6 Er1 O2 Er2 32.3(4)
N3 Er1 O2 Er2 -81.5(4)
O4 Er2 O2 C14 18.1(9)
O5 Er2 O2 C14 171.9(8)
O11 Er2 O2 C14 96.1(7)
O12 Er2 O2 C14 -51.8(7)
N2 Er2 O2 C14 -160.7(7)
O13 Er2 O2 C14 -103.8(7)
O3 Er2 O2 C14 22.5(7)
N4 Er2 O2 C14 -77.5(7)
Er1 Er2 O2 C14 162.6(9)
O4 Er2 O2 Er1 -144.5(4)
O5 Er2 O2 Er1 9.4(3)
O11 Er2 O2 Er1 -66.5(4)
O12 Er2 O2 Er1 145.6(4)
N2 Er2 O2 Er1 36.8(6)
O13 Er2 O2 Er1 93.6(4)
O3 Er2 O2 Er1 -140.1(4)
N4 Er2 O2 Er1 119.9(4)
O4 Er2 N2 C30 -2.1(9)
O5 Er2 N2 C30 -156.8(10)
O2 Er2 N2 C30 177.1(8)
O11 Er2 N2 C30 -83.1(10)
O12 Er2 N2 C30 76.3(10)
O13 Er2 N2 C30 116.9(10)
O3 Er2 N2 C30 -8.6(13)
N4 Er2 N2 C30 95.1(10)
Er1 Er2 N2 C30 -161.0(9)
O4 Er2 N2 C31 179.4(8)
O5 Er2 N2 C31 24.7(7)
O2 Er2 N2 C31 -1.4(10)
O11 Er2 N2 C31 98.4(7)
O12 Er2 N2 C31 -102.1(7)
O13 Er2 N2 C31 -61.6(7)
O3 Er2 N2 C31 173.0(6)
N4 Er2 N2 C31 -83.4(7)
Er1 Er2 N2 C31 20.6(8)
O1 C1 C2 C11 0.5(17)
C10 C1 C2 C11 179.3(10)
O1 C1 C2 C3 174.9(10)
C10 C1 C2 C3 -6.3(16)
O1 Er1 N3 O10 69(19)
O2 Er1 N3 O10 -85(19)
O5 Er1 N3 O10 -149(19)
N1 Er1 N3 O10 -6(19)
O8 Er1 N3 O10 -53(19)
O9 Er1 N3 O10 129(20)
O7 Er1 N3 O10 149(19)
O6 Er1 N3 O10 147(19)
Er2 Er1 N3 O10 -120(19)
O1 Er1 N3 O9 -60.0(7)
O2 Er1 N3 O9 146.1(7)
O5 Er1 N3 O9 81.8(7)
N1 Er1 N3 O9 -134.7(7)
O8 Er1 N3 O9 177.8(11)
O7 Er1 N3 O9 20(2)
O6 Er1 N3 O9 18.3(7)
Er2 Er1 N3 O9 110.8(7)
O1 Er1 N3 O8 122.2(7)
O2 Er1 N3 O8 -31.7(7)
O5 Er1 N3 O8 -96.1(7)
N1 Er1 N3 O8 47.5(7)
O9 Er1 N3 O8 -177.8(11)
O7 Er1 N3 O8 -158.1(15)
O6 Er1 N3 O8 -159.6(7)
Er2 Er1 N3 O8 -67.0(7)
O4 Er2 O3 C15 157.4(7)
O5 Er2 O3 C15 -56.3(8)
O2 Er2 O3 C15 -19.9(6)
O11 Er2 O3 C15 -115.0(7)
O12 Er2 O3 C15 68.9(7)
N2 Er2 O3 C15 163.7(7)
O13 Er2 O3 C15 49.9(8)
N4 Er2 O3 C15 62.1(7)
Er1 Er2 O3 C15 -41.5(7)
O4 Er2 O3 C19 -21.2(9)
O5 Er2 O3 C19 125.2(9)
O2 Er2 O3 C19 161.6(10)
O11 Er2 O3 C19 66.5(9)
O12 Er2 O3 C19 -109.7(10)
N2 Er2 O3 C19 -14.8(12)
O13 Er2 O3 C19 -128.6(9)
N4 Er2 O3 C19 -116.4(9)
Er1 Er2 O3 C19 140.0(9)
C1 C2 C3 C4 -179.9(11)
C11 C2 C3 C4 -5.4(16)
C1 C2 C3 C8 2.2(14)
C11 C2 C3 C8 176.7(9)
O4 Er2 N4 O14 20(36)
O5 Er2 N4 O14 -130(36)
O2 Er2 N4 O14 163(36)
O11 Er2 N4 O14 116(35)
O12 Er2 N4 O14 83(36)
N2 Er2 N4 O14 -53(36)
O13 Er2 N4 O14 -106(36)
O3 Er2 N4 O14 98(36)
Er1 Er2 N4 O14 -167(36)
O4 Er2 N4 O12 -63.2(7)
O5 Er2 N4 O12 146.9(7)
O2 Er2 N4 O12 79.9(7)
O11 Er2 N4 O12 33(2)
N2 Er2 N4 O12 -135.4(7)
O13 Er2 N4 O12 170.6(12)
O3 Er2 N4 O12 14.8(7)
Er1 Er2 N4 O12 110.4(7)
O4 Er2 N4 O13 126.2(7)
O5 Er2 N4 O13 -23.7(8)
O2 Er2 N4 O13 -90.8(7)
O11 Er2 N4 O13 -137.6(19)
O12 Er2 N4 O13 -170.6(12)
N2 Er2 N4 O13 54.0(7)
O3 Er2 N4 O13 -155.8(7)
Er1 Er2 N4 O13 -60.2(7)
O5 Er2 O4 C20 35.9(16)
O2 Er2 O4 C20 174.2(12)
O11 Er2 O4 C20 95.0(14)
O12 Er2 O4 C20 -116.8(14)
N2 Er2 O4 C20 -6.6(14)
O13 Er2 O4 C20 -71.3(14)
O3 Er2 O4 C20 170.1(15)
N4 Er2 O4 C20 -93.8(14)
Er1 Er2 O4 C20 104.1(14)
C2 C3 C4 C5 179.0(11)
C8 C3 C4 C5 -3.1(17)
O4 Er2 O5 C33 -9.2(10)
O2 Er2 O5 C33 -164.0(9)
O11 Er2 O5 C33 -70.8(8)
O12 Er2 O5 C33 135.2(8)
N2 Er2 O5 C33 31.9(8)
O13 Er2 O5 C33 107.2(8)
O3 Er2 O5 C33 -128.7(8)
N4 Er2 O5 C33 117.5(8)
Er1 Er2 O5 C33 -154.7(10)
O4 Er2 O5 Er1 145.6(4)
O2 Er2 O5 Er1 -9.2(3)
O11 Er2 O5 Er1 84.0(4)
O12 Er2 O5 Er1 -70.1(5)
N2 Er2 O5 Er1 -173.4(4)
O13 Er2 O5 Er1 -98.0(3)
O3 Er2 O5 Er1 26.0(4)
N4 Er2 O5 Er1 -87.7(3)
O1 Er1 O5 C33 2.4(10)
O2 Er1 O5 C33 164.5(8)
N1 Er1 O5 C33 -167.6(7)
O8 Er1 O5 C33 -107.1(8)
O9 Er1 O5 C33 -54.2(8)
O7 Er1 O5 C33 87.0(8)
O6 Er1 O5 C33 23.0(8)
N3 Er1 O5 C33 -80.6(8)
Er2 Er1 O5 C33 155.2(9)
O1 Er1 O5 Er2 -152.9(4)
O2 Er1 O5 Er2 9.3(3)
N1 Er1 O5 Er2 37.2(6)
O8 Er1 O5 Er2 97.6(3)
O9 Er1 O5 Er2 150.5(4)
O7 Er1 O5 Er2 -68.2(4)
O6 Er1 O5 Er2 -132.2(4)
N3 Er1 O5 Er2 124.1(4)
C3 C4 C5 C6 1(2)
O1 Er1 O6 C34 147.1(8)
O2 Er1 O6 C34 -63.0(8)
O5 Er1 O6 C34 -19.9(7)
N1 Er1 O6 C34 172.6(7)
O8 Er1 O6 C34 45.6(9)
O9 Er1 O6 C34 64.7(8)
O7 Er1 O6 C34 -123.2(9)
N3 Er1 O6 C34 56.4(8)
Er2 Er1 O6 C34 -45.1(8)
O1 Er1 O6 C38 -23.7(12)
O2 Er1 O6 C38 126.2(12)
O5 Er1 O6 C38 169.2(13)
N1 Er1 O6 C38 1.7(15)
O8 Er1 O6 C38 -125.2(12)
O9 Er1 O6 C38 -106.2(12)
O7 Er1 O6 C38 65.9(12)
N3 Er1 O6 C38 -114.4(12)
Er2 Er1 O6 C38 144.0(12)
C4 C5 C6 C7 2(2)
C5 C6 C7 C8 -2(2)
O1 Er1 O7 C41 -84.6(12)
O2 Er1 O7 C41 65.4(11)
O5 Er1 O7 C41 133.9(12)
N1 Er1 O7 C41 -10.9(12)
O8 Er1 O7 C41 57(2)
O9 Er1 O7 C41 -151.7(10)
O6 Er1 O7 C41 -163.6(13)
N3 Er1 O7 C41 -165.2(13)
Er2 Er1 O7 C41 101.0(11)
O10 N3 O8 Er1 177.0(11)
O9 N3 O8 Er1 -2.1(11)
O1 Er1 O8 N3 -61.6(7)
O2 Er1 O8 N3 150.3(7)
O5 Er1 O8 N3 80.7(7)
N1 Er1 O8 N3 -131.2(7)
O9 Er1 O8 N3 1.2(6)
O7 Er1 O8 N3 158.8(14)
O6 Er1 O8 N3 24.4(8)
Er2 Er1 O8 N3 115.4(7)
C6 C7 C8 C9 178.3(12)
C6 C7 C8 C3 -0.9(16)
C4 C3 C8 C9 -176.1(11)
C2 C3 C8 C9 2.0(15)
C4 C3 C8 C7 3.2(15)
C2 C3 C8 C7 -178.7(9)
O10 N3 O9 Er1 -177.0(11)
O8 N3 O9 Er1 2.1(11)
O1 Er1 O9 N3 118.4(7)
O2 Er1 O9 N3 -43.4(8)
O5 Er1 O9 N3 -93.6(7)
N1 Er1 O9 N3 50.2(8)
O8 Er1 O9 N3 -1.2(6)
O7 Er1 O9 N3 -172.6(7)
O6 Er1 O9 N3 -161.2(8)
Er2 Er1 O9 N3 -76.1(7)
C7 C8 C9 C10 179.0(11)
C3 C8 C9 C10 -1.8(17)
C8 C9 C10 C1 -2.6(19)
O1 C1 C10 C9 -174.5(11)
C2 C1 C10 C9 6.6(18)
C12 N1 C11 C2 -179.9(10)
Er1 N1 C11 C2 1.3(16)
C1 C2 C11 N1 -9.2(17)
C3 C2 C11 N1 176.3(10)
O4 Er2 O11 C39 -8.2(17)
O5 Er2 O11 C39 138.5(17)
O2 Er2 O11 C39 -152.1(17)
O12 Er2 O11 C39 -79.9(18)
N2 Er2 O11 C39 62.9(17)
O13 Er2 O11 C39 132.8(17)
O3 Er2 O11 C39 -86.6(17)
N4 Er2 O11 C39 -105(2)
Er1 Er2 O11 C39 175.1(17)
O14 N4 O12 Er2 -178.0(10)
O13 N4 O12 Er2 8.9(11)
O4 Er2 O12 N4 117.1(7)
O5 Er2 O12 N4 -41.5(9)
O2 Er2 O12 N4 -97.3(7)
O11 Er2 O12 N4 -171.3(6)
N2 Er2 O12 N4 47.4(8)
O13 Er2 O12 N4 -5.2(7)
O3 Er2 O12 N4 -164.5(8)
Er1 Er2 O12 N4 -77.2(7)
C11 N1 C12 C13 108.4(10)
Er1 N1 C12 C13 -72.6(9)
O14 N4 O13 Er2 178.1(10)
O12 N4 O13 Er2 -8.6(11)
O4 Er2 O13 N4 -59.3(7)
O5 Er2 O13 N4 157.3(7)
O2 Er2 O13 N4 87.5(7)
O11 Er2 O13 N4 162.9(8)
O12 Er2 O13 N4 5.2(6)
N2 Er2 O13 N4 -122.9(8)
O3 Er2 O13 N4 28.3(8)
Er1 Er2 O13 N4 122.3(7)
N1 C12 C13 C14 62.5(12)
N1 C12 C13 C18 -118.0(11)
C18 C13 C14 O2 179.1(10)
C12 C13 C14 O2 -1.4(15)
C18 C13 C14 C15 -1.6(16)
C12 C13 C14 C15 177.9(9)
Er1 O2 C14 C13 -45.6(14)
Er2 O2 C14 C13 155.1(8)
Er1 O2 C14 C15 135.1(8)
Er2 O2 C14 C15 -24.2(12)
C19 O3 C15 C16 15.8(16)
Er2 O3 C15 C16 -162.8(9)
C19 O3 C15 C14 -165.8(10)
Er2 O3 C15 C14 15.6(11)
C13 C14 C15 O3 -175.5(9)
O2 C14 C15 O3 3.9(14)
C13 C14 C15 C16 3.0(16)
O2 C14 C15 C16 -177.7(9)
O3 C15 C16 C17 174.5(12)
C14 C15 C16 C17 -3.8(17)
C15 C16 C17 C18 3(2)
C16 C17 C18 C13 -2(2)
C14 C13 C18 C17 1.0(18)
C12 C13 C18 C17 -178.5(11)
Er2 O4 C20 C29 -168.9(10)
Er2 O4 C20 C21 12(2)
O4 C20 C21 C22 175.7(11)
C29 C20 C21 C22 -3.0(16)
O4 C20 C21 C30 -7.8(17)
C29 C20 C21 C30 173.5(10)
C20 C21 C22 C27 6.0(16)
C30 C21 C22 C27 -170.4(10)
C20 C21 C22 C23 -177.1(11)
C30 C21 C22 C23 6.5(18)
C21 C22 C23 C24 -176.5(12)
C27 C22 C23 C24 0.6(18)
C22 C23 C24 C25 0(2)
C23 C24 C25 C26 0(2)
C24 C25 C26 C27 -1.3(19)
C25 C26 C27 C28 180.0(12)
C25 C26 C27 C22 2.1(19)
C21 C22 C27 C26 175.6(11)
C23 C22 C27 C26 -1.7(16)
C21 C22 C27 C28 -2.3(17)
C23 C22 C27 C28 -179.6(11)
C26 C27 C28 C29 177.7(13)
C22 C27 C28 C29 -4.4(19)
C27 C28 C29 C20 8(2)
O4 C20 C29 C28 177.4(12)
C21 C20 C29 C28 -3.8(19)
C31 N2 C30 C21 -177.4(11)
Er2 N2 C30 C21 4.2(18)
C22 C21 C30 N2 177.1(11)
C20 C21 C30 N2 0.6(18)
C30 N2 C31 C32 109.9(11)
Er2 N2 C31 C32 -71.4(10)
N2 C31 C32 C33 66.3(13)
N2 C31 C32 C37 -111.1(12)
Er2 O5 C33 C32 -51.9(14)
Er1 O5 C33 C32 156.3(9)
Er2 O5 C33 C34 128.1(9)
Er1 O5 C33 C34 -23.6(13)
C37 C32 C33 O5 177.4(11)
C31 C32 C33 O5 0.0(17)
C37 C32 C33 C34 -2.7(17)
C31 C32 C33 C34 180.0(10)
C38 O6 C34 C35 11(2)
Er1 O6 C34 C35 -160.9(12)
C38 O6 C34 C33 -172.0(12)
Er1 O6 C34 C33 16.2(12)
O5 C33 C34 C35 -179.7(12)
C32 C33 C34 C35 0.4(18)
O5 C33 C34 O6 3.0(15)
C32 C33 C34 O6 -177.0(10)
O6 C34 C35 C36 -179.7(14)
C33 C34 C35 C36 3(2)
C34 C35 C36 C37 -5(3)
C35 C36 C37 C32 3(3)
C33 C32 C37 C36 1(2)
C31 C32 C37 C36 178.5(14)
Er2 O11 C39 C40 -154.8(17)
Er1 O7 C41 C42 -139.0(9)
C47 N5 C43 C44 0.0
N5 C43 C44 C45 0.0
C43 C44 C45 C46 0.0
C44 C45 C46 C47 0.0
C45 C46 C47 N5 0.0
C43 N5 C47 C46 0.0
